data_4123067
loop_
_publ_author_name
'Fang, Bo'
'Ren, Wenshan'
'Hou, Guohua'
'Zi, Guofu'
'Fang, De-Cai'
'Maron, Laurent'
'Walter, Marc D.'

_publ_section_title
;
 An Actinide Metallacyclopropene Complex: Synthesis, Structure,
 Reactivity, and Computational Studies.
;
_journal_name_full 'Journal of the American Chemical Society'
_journal_page_first 141202122629003
_journal_paper_doi 10.1021/ja509770t
_journal_year 2014
_chemical_formula_moiety 'C61 H85 Cl O Th'
_chemical_formula_sum 'C61 H85 Cl O Th'
_chemical_formula_weight 1101.78
_chemical_name_systematic
; 
 ? 
;
_space_group_IT_number 2
_symmetry_cell_setting triclinic
_symmetry_space_group_name_Hall '-P 1'
_symmetry_space_group_name_H-M 'P -1'
_atom_sites_solution_hydrogens geom
_atom_sites_solution_primary direct
_atom_sites_solution_secondary difmap
_audit_creation_method SHELXL-97
_cell_angle_alpha 92.1720(10)
_cell_angle_beta 103.9650(10)
_cell_angle_gamma 104.8850(10)
_cell_formula_units_Z 2
_cell_length_a 10.6273(8)
_cell_length_b 12.6345(10)
_cell_length_c 21.4306(16)
_cell_measurement_reflns_used 9984
_cell_measurement_temperature 100(2)
_cell_measurement_theta_max 27.56
_cell_measurement_theta_min 2.45
_cell_volume 2683.4(4)
_computing_cell_refinement 'Bruker SAINT'
_computing_data_collection 'Bruker APEX2'
_computing_data_reduction 'Bruker SAINT'
_computing_molecular_graphics 'Bruker SHELXTL'
_computing_publication_material 'Bruker SHELXTL'
_computing_structure_refinement 'SHELXL-97 (Sheldrick, 2008)'
_computing_structure_solution 'SHELXS-97 (Sheldrick, 2008)'
_diffrn_ambient_temperature 100(2)
_diffrn_measured_fraction_theta_full 0.992
_diffrn_measured_fraction_theta_max 0.992
_diffrn_measurement_device_type 'Bruker APEX-II CCD'
_diffrn_measurement_method '\f and \w scans'
_diffrn_radiation_monochromator graphite
_diffrn_radiation_source 'fine-focus sealed tube'
_diffrn_radiation_type MoK\a
_diffrn_radiation_wavelength 0.71073
_diffrn_reflns_av_R_equivalents 0.0192
_diffrn_reflns_av_sigmaI/netI 0.0376
_diffrn_reflns_limit_h_max 13
_diffrn_reflns_limit_h_min -12
_diffrn_reflns_limit_k_max 7
_diffrn_reflns_limit_k_min -16
_diffrn_reflns_limit_l_max 27
_diffrn_reflns_limit_l_min -27
_diffrn_reflns_number 17834
_diffrn_reflns_theta_full 27.56
_diffrn_reflns_theta_max 27.56
_diffrn_reflns_theta_min 1.97
_exptl_absorpt_coefficient_mu 2.867
_exptl_absorpt_correction_T_max 0.5979
_exptl_absorpt_correction_T_min 0.4801
_exptl_absorpt_correction_type multi-scan
_exptl_absorpt_process_details SADABS
_exptl_crystal_colour colorless
_exptl_crystal_density_diffrn 1.364
_exptl_crystal_density_method 'not measured'
_exptl_crystal_description block
_exptl_crystal_F_000 1132
_exptl_crystal_size_max 0.30
_exptl_crystal_size_mid 0.20
_exptl_crystal_size_min 0.20
_refine_diff_density_max 2.625
_refine_diff_density_min -1.010
_refine_diff_density_rms 0.105
_refine_ls_extinction_method none
_refine_ls_goodness_of_fit_ref 1.054
_refine_ls_hydrogen_treatment constr
_refine_ls_matrix_type full
_refine_ls_number_parameters 589
_refine_ls_number_reflns 12307
_refine_ls_number_restraints 26
_refine_ls_restrained_S_all 1.054
_refine_ls_R_factor_all 0.0331
_refine_ls_R_factor_gt 0.0278
_refine_ls_shift/su_max 0.002
_refine_ls_shift/su_mean 0.000
_refine_ls_structure_factor_coef Fsqd
_refine_ls_weighting_details 'calc w=1/[\s^2^(Fo^2^)+(0.0362P)^2^+1.2919P] where P=(Fo^2^+2Fc^2^)/3'
_refine_ls_weighting_scheme calc
_refine_ls_wR_factor_gt 0.0651
_refine_ls_wR_factor_ref 0.0672
_reflns_number_gt 11203
_reflns_number_total 12307
_reflns_threshold_expression >2sigma(I)
_cod_data_source_file ja509770t_si_002.cif
_cod_data_source_block compound3
_cod_depositor_comments
;
The following automatic conversions were performed:

'_symmetry_cell_setting' value 'Triclinic' changed to 'triclinic'
according to
/home/saulius/struct/COD-crude-data--automatic-downloads/rss-feeds/ACS/lib/dictionaries/cif_core.dic
dictionary named 'cif_core.dic' version 2.4.2 from
2011-04-26.

'_exptl_absorpt_correction_type' value 'Multi-scan'
changed to 'multi-scan' according to
/home/saulius/struct/COD-crude-data--automatic-downloads/rss-feeds/ACS/lib/dictionaries/cif_core.dic
dictionary named 'cif_core.dic' version 2.4.2 from 2011-04-26.

Automatic conversion script
Id: cif_fix_values 2935 2014-11-11 08:27:57Z andrius 
;
_cod_original_sg_symbol_H-M P-1
_cod_database_code 4123067

loop_
_symmetry_equiv_pos_as_xyz
'x, y, z'
'-x, -y, -z'

loop_
_atom_site_label
_atom_site_type_symbol
_atom_site_fract_x
_atom_site_fract_y
_atom_site_fract_z
_atom_site_U_iso_or_equiv
_atom_site_adp_type
_atom_site_occupancy
_atom_site_symmetry_multiplicity
_atom_site_calc_flag
_atom_site_refinement_flags
_atom_site_disorder_assembly
_atom_site_disorder_group
C1 C 0.6365(3) 0.4745(2) 0.24191(13) 0.0160(5) Uani 1 1 d . . .
C2 C 0.6658(3) 0.5193(2) 0.18439(14) 0.0172(6) Uani 1 1 d . . .
C3 C 0.5834(3) 0.4403(2) 0.13156(14) 0.0169(5) Uani 1 1 d . . .
H3 H 0.5845 0.4468 0.0877 0.020 Uiso 1 1 calc R . .
C4 C 0.5005(3) 0.3517(2) 0.15300(13) 0.0157(5) Uani 1 1 d . . .
C5 C 0.5366(3) 0.3714(2) 0.22089(14) 0.0159(5) Uani 1 1 d . . .
H5 H 0.4998 0.3230 0.2488 0.019 Uiso 1 1 calc R . .
C6 C 0.6714(3) 0.5250(2) 0.31306(14) 0.0178(6) Uani 1 1 d . . .
C7 C 0.6018(3) 0.6179(3) 0.31583(15) 0.0232(6) Uani 1 1 d . . .
H7A H 0.6117 0.6428 0.3611 0.035 Uiso 1 1 calc R . .
H7B H 0.5059 0.5901 0.2935 0.035 Uiso 1 1 calc R . .
H7C H 0.6439 0.6798 0.2947 0.035 Uiso 1 1 calc R . .
C8 C 0.8228(3) 0.5677(2) 0.34557(14) 0.0198(6) Uani 1 1 d . . .
H8A H 0.8638 0.5063 0.3476 0.030 Uiso 1 1 calc R . .
H8B H 0.8364 0.6015 0.3895 0.030 Uiso 1 1 calc R . .
H8C H 0.8652 0.6228 0.3204 0.030 Uiso 1 1 calc R . .
C9 C 0.6135(3) 0.4382(2) 0.35457(14) 0.0223(6) Uani 1 1 d . . .
H9A H 0.6460 0.3732 0.3499 0.033 Uiso 1 1 calc R . .
H9B H 0.5148 0.4171 0.3402 0.033 Uiso 1 1 calc R . .
H9C H 0.6429 0.4690 0.4000 0.033 Uiso 1 1 calc R . .
C10 C 0.7273(3) 0.6370(2) 0.16828(14) 0.0194(6) Uani 1 1 d . . .
C11 C 0.6098(3) 0.6909(3) 0.15022(17) 0.0291(7) Uani 1 1 d . . .
H11A H 0.5703 0.6936 0.1869 0.044 Uiso 1 1 calc R . .
H11B H 0.5408 0.6473 0.1128 0.044 Uiso 1 1 calc R . .
H11C H 0.6440 0.7658 0.1396 0.044 Uiso 1 1 calc R . .
C12 C 0.8406(3) 0.7151(2) 0.22131(15) 0.0226(6) Uani 1 1 d . . .
H12A H 0.9157 0.6822 0.2344 0.034 Uiso 1 1 calc R . .
H12B H 0.8064 0.7275 0.2587 0.034 Uiso 1 1 calc R . .
H12C H 0.8720 0.7856 0.2046 0.034 Uiso 1 1 calc R . .
C13 C 0.7847(4) 0.6332(3) 0.10912(15) 0.0283(7) Uani 1 1 d . . .
H13A H 0.8175 0.7082 0.0983 0.042 Uiso 1 1 calc R . .
H13B H 0.7138 0.5897 0.0723 0.042 Uiso 1 1 calc R . .
H13C H 0.8594 0.5992 0.1191 0.042 Uiso 1 1 calc R . .
C14 C 0.3808(3) 0.2640(2) 0.10994(14) 0.0183(6) Uani 1 1 d . . .
C15 C 0.2759(3) 0.3214(3) 0.07675(15) 0.0244(6) Uani 1 1 d . . .
H15A H 0.2466 0.3580 0.1096 0.037 Uiso 1 1 calc R . .
H15B H 0.1981 0.2667 0.0486 0.037 Uiso 1 1 calc R . .
H15C H 0.3159 0.3762 0.0509 0.037 Uiso 1 1 calc R . .
C16 C 0.4235(3) 0.2061(3) 0.05818(16) 0.0277(7) Uani 1 1 d . . .
H16A H 0.4664 0.2608 0.0330 0.041 Uiso 1 1 calc R . .
H16B H 0.3440 0.1539 0.0294 0.041 Uiso 1 1 calc R . .
H16C H 0.4876 0.1663 0.0788 0.041 Uiso 1 1 calc R . .
C17 C 0.3156(3) 0.1777(3) 0.14956(15) 0.0237(6) Uani 1 1 d . . .
H17A H 0.3831 0.1433 0.1731 0.035 Uiso 1 1 calc R . .
H17B H 0.2413 0.1213 0.1205 0.035 Uiso 1 1 calc R . .
H17C H 0.2809 0.2135 0.1805 0.035 Uiso 1 1 calc R . .
C18 C 0.8527(3) 0.2805(2) 0.07565(13) 0.0156(5) Uani 1 1 d . . .
C19 C 0.8849(3) 0.1983(2) 0.11634(13) 0.0156(5) Uani 1 1 d . . .
C20 C 0.9821(3) 0.2564(2) 0.17362(13) 0.0142(5) Uani 1 1 d . . .
H20 H 1.0203 0.2228 0.2096 0.017 Uiso 1 1 calc R . .
C21 C 1.0133(3) 0.3709(2) 0.16900(13) 0.0151(5) Uani 1 1 d . . .
C22 C 0.9306(3) 0.3852(2) 0.11027(13) 0.0169(5) Uani 1 1 d . . .
H22 H 0.9267 0.4545 0.0954 0.020 Uiso 1 1 calc R . .
C23 C 0.7909(3) 0.2783(3) 0.00177(13) 0.0195(6) Uani 1 1 d . . .
C24 C 0.7384(3) 0.3800(3) -0.01247(14) 0.0234(6) Uani 1 1 d . . .
H24A H 0.7011 0.3778 -0.0592 0.035 Uiso 1 1 calc R . .
H24B H 0.8128 0.4470 0.0029 0.035 Uiso 1 1 calc R . .
H24C H 0.6678 0.3798 0.0097 0.035 Uiso 1 1 calc R . .
C25 C 0.9078(3) 0.2866(3) -0.03073(14) 0.0243(6) Uani 1 1 d . . .
H25A H 0.9465 0.2248 -0.0209 0.036 Uiso 1 1 calc R . .
H25B H 0.9775 0.3561 -0.0142 0.036 Uiso 1 1 calc R . .
H25C H 0.8734 0.2843 -0.0777 0.036 Uiso 1 1 calc R . .
C26 C 0.6749(3) 0.1780(3) -0.03202(14) 0.0237(6) Uani 1 1 d . . .
H26A H 0.6015 0.1693 -0.0108 0.036 Uiso 1 1 calc R . .
H26B H 0.7071 0.1118 -0.0294 0.036 Uiso 1 1 calc R . .
H26C H 0.6420 0.1887 -0.0775 0.036 Uiso 1 1 calc R . .
C27 C 0.8502(3) 0.0718(2) 0.10476(14) 0.0183(6) Uani 1 1 d . . .
C28 C 0.9142(3) 0.0386(3) 0.05199(15) 0.0226(6) Uani 1 1 d . . .
H28A H 0.8679 0.0563 0.0100 0.034 Uiso 1 1 calc R . .
H28B H 0.9052 -0.0407 0.0500 0.034 Uiso 1 1 calc R . .
H28C H 1.0099 0.0791 0.0626 0.034 Uiso 1 1 calc R . .
C29 C 0.6985(3) 0.0125(2) 0.08654(15) 0.0218(6) Uani 1 1 d . . .
H29A H 0.6588 0.0312 0.1208 0.033 Uiso 1 1 calc R . .
H29B H 0.6856 -0.0673 0.0814 0.033 Uiso 1 1 calc R . .
H29C H 0.6545 0.0357 0.0458 0.033 Uiso 1 1 calc R . .
C30 C 0.9141(3) 0.0259(2) 0.16660(15) 0.0226(6) Uani 1 1 d . . .
H30A H 1.0123 0.0564 0.1778 0.034 Uiso 1 1 calc R . .
H30B H 0.8913 -0.0546 0.1591 0.034 Uiso 1 1 calc R . .
H30C H 0.8793 0.0467 0.2022 0.034 Uiso 1 1 calc R . .
C31 C 1.1099(3) 0.4626(2) 0.21954(13) 0.0164(5) Uani 1 1 d . . .
C32 C 1.1689(3) 0.5635(2) 0.18781(15) 0.0244(6) Uani 1 1 d . . .
H32A H 1.2184 0.5427 0.1584 0.037 Uiso 1 1 calc R . .
H32B H 1.2305 0.6210 0.2213 0.037 Uiso 1 1 calc R . .
H32C H 1.0958 0.5913 0.1634 0.037 Uiso 1 1 calc R . .
C33 C 1.2255(3) 0.4232(3) 0.26016(14) 0.0213(6) Uani 1 1 d . . .
H33A H 1.1884 0.3569 0.2793 0.032 Uiso 1 1 calc R . .
H33B H 1.2816 0.4812 0.2946 0.032 Uiso 1 1 calc R . .
H33C H 1.2805 0.4062 0.2325 0.032 Uiso 1 1 calc R . .
C34 C 1.0301(3) 0.4963(2) 0.26426(14) 0.0201(6) Uani 1 1 d . . .
H34A H 0.9555 0.5211 0.2386 0.030 Uiso 1 1 calc R . .
H34B H 1.0898 0.5562 0.2967 0.030 Uiso 1 1 calc R . .
H34C H 0.9941 0.4329 0.2860 0.030 Uiso 1 1 calc R . .
C35 C 0.9652(3) 0.3506(2) 0.40888(15) 0.0235(6) Uani 1 1 d . . .
H35 H 0.8891 0.3774 0.4081 0.028 Uiso 1 1 calc R . .
C36 C 1.0795(3) 0.3880(3) 0.45997(15) 0.0282(7) Uani 1 1 d . . .
H36 H 1.0806 0.4395 0.4937 0.034 Uiso 1 1 calc R . .
C37 C 1.1919(4) 0.3508(3) 0.46227(16) 0.0308(7) Uani 1 1 d . . .
H37 H 1.2706 0.3772 0.4970 0.037 Uiso 1 1 calc R . .
C38 C 1.1883(3) 0.2745(3) 0.41317(15) 0.0269(7) Uani 1 1 d . . .
H38 H 1.2647 0.2479 0.4143 0.032 Uiso 1 1 calc R . .
C39 C 1.0729(3) 0.2370(3) 0.36222(15) 0.0220(6) Uani 1 1 d . . .
H39 H 1.0717 0.1843 0.3290 0.026 Uiso 1 1 calc R . .
C40 C 0.9592(3) 0.2743(2) 0.35853(13) 0.0170(5) Uani 1 1 d . . .
C41 C 0.8374(3) 0.2338(2) 0.30267(13) 0.0163(5) Uani 1 1 d . . .
C42 C 0.7640(3) 0.1290(2) 0.30112(13) 0.0154(5) Uani 1 1 d . . .
C43 C 0.7902(3) 0.0533(2) 0.35267(14) 0.0171(5) Uani 1 1 d . . .
C44 C 0.7936(3) 0.0830(3) 0.41642(15) 0.0223(6) Uani 1 1 d . . .
H44 H 0.7759 0.1504 0.4273 0.027 Uiso 1 1 calc R . .
C45 C 0.8224(3) 0.0155(3) 0.46407(16) 0.0276(7) Uani 1 1 d . . .
H45 H 0.8256 0.0373 0.5075 0.033 Uiso 1 1 calc R . .
C46 C 0.8465(3) -0.0837(3) 0.44896(16) 0.0268(7) Uani 1 1 d . . .
H46 H 0.8659 -0.1301 0.4818 0.032 Uiso 1 1 calc R . .
C47 C 0.8423(3) -0.1148(3) 0.38594(17) 0.0269(7) Uani 1 1 d . . .
H47 H 0.8593 -0.1826 0.3753 0.032 Uiso 1 1 calc R . .
C48 C 0.8130(3) -0.0469(2) 0.33762(15) 0.0208(6) Uani 1 1 d . . .
H48 H 0.8086 -0.0695 0.2942 0.025 Uiso 1 1 calc R . .
C49 C 0.6447(3) 0.0770(2) 0.24402(13) 0.0170(5) Uani 1 1 d . . .
H49 H 0.6613 0.0106 0.2243 0.020 Uiso 1 1 calc R . .
C50 C 0.5122(3) 0.0412(2) 0.26258(14) 0.0171(5) Uani 1 1 d . . .
C51 C 0.4848(3) 0.1043(2) 0.30953(15) 0.0209(6) Uani 1 1 d . . .
H51 H 0.5516 0.1689 0.3315 0.025 Uiso 1 1 calc R . .
C52 C 0.3620(3) 0.0747(3) 0.32492(15) 0.0236(6) Uani 1 1 d . . .
H52 H 0.3442 0.1185 0.3570 0.028 Uiso 1 1 calc R . .
C53 C 0.2658(3) -0.0194(3) 0.29297(15) 0.0232(6) Uani 1 1 d . . .
C54 C 0.2893(3) -0.0843(3) 0.24576(15) 0.0254(7) Uani 1 1 d . . .
H54 H 0.2218 -0.1484 0.2237 0.031 Uiso 1 1 calc R . .
C55 C 0.4136(3) -0.0536(3) 0.23124(15) 0.0235(6) Uani 1 1 d . . .
H55 H 0.4315 -0.0981 0.1995 0.028 Uiso 1 1 calc R . .
C56 C 0.2247(7) 0.7061(6) 0.4251(3) 0.0325(15) Uiso 0.50 1 d PU A 1
H56A H 0.1422 0.6465 0.4045 0.039 Uiso 0.50 1 calc PR A 1
H56B H 0.1968 0.7709 0.4380 0.039 Uiso 0.50 1 calc PR A 1
C57 C 0.3049(9) 0.6681(8) 0.4851(4) 0.0333(19) Uiso 0.50 1 d PU A 1
H57A H 0.2484 0.6488 0.5158 0.040 Uiso 0.50 1 calc PR A 1
H57B H 0.3293 0.6014 0.4725 0.040 Uiso 0.50 1 calc PR A 1
C58 C 0.4318(7) 0.7580(6) 0.5178(3) 0.0238(13) Uiso 0.50 1 d PU A 1
H58A H 0.4077 0.8232 0.5330 0.029 Uiso 0.50 1 calc PR A 1
H58B H 0.4840 0.7314 0.5558 0.029 Uiso 0.50 1 calc PR A 1
C59 C 0.5166(7) 0.7894(6) 0.4703(3) 0.0331(15) Uiso 0.50 1 d PU A 1
H59A H 0.5981 0.8497 0.4913 0.040 Uiso 0.50 1 calc PR A 1
H59B H 0.5462 0.7253 0.4579 0.040 Uiso 0.50 1 calc PR A 1
C60 C 0.4395(13) 0.8259(11) 0.4110(6) 0.053(3) Uiso 0.50 1 d PU A 1
H60A H 0.4962 0.8425 0.3802 0.064 Uiso 0.50 1 calc PR A 1
H60B H 0.4175 0.8942 0.4228 0.064 Uiso 0.50 1 calc PR A 1
C61 C 0.3069(10) 0.7357(8) 0.3778(5) 0.042(2) Uiso 0.50 1 d PU A 1
H61A H 0.2551 0.7634 0.3403 0.050 Uiso 0.50 1 calc PR A 1
H61B H 0.3286 0.6696 0.3620 0.050 Uiso 0.50 1 calc PR A 1
C56' C 0.3224(11) 0.6494(9) 0.4205(5) 0.059(2) Uiso 0.50 1 d PU B 2
H56C H 0.4001 0.6179 0.4325 0.071 Uiso 0.50 1 calc PR B 2
H56D H 0.2409 0.5886 0.4002 0.071 Uiso 0.50 1 calc PR B 2
C57' C 0.3034(12) 0.7040(10) 0.4814(6) 0.057(3) Uiso 0.50 1 d PU B 2
H57C H 0.2935 0.6506 0.5137 0.069 Uiso 0.50 1 calc PR B 2
H57D H 0.2217 0.7306 0.4706 0.069 Uiso 0.50 1 calc PR B 2
C58' C 0.4341(12) 0.8045(10) 0.5094(6) 0.065(3) Uiso 0.50 1 d PU B 2
H58C H 0.4233 0.8447 0.5475 0.078 Uiso 0.50 1 calc PR B 2
H58D H 0.5138 0.7761 0.5237 0.078 Uiso 0.50 1 calc PR B 2
C59' C 0.4566(12) 0.8822(10) 0.4594(5) 0.069(3) Uiso 0.50 1 d PU B 2
H59C H 0.3819 0.9172 0.4490 0.083 Uiso 0.50 1 calc PR B 2
H59D H 0.5415 0.9410 0.4772 0.083 Uiso 0.50 1 calc PR B 2
C60' C 0.4644(12) 0.8261(9) 0.4006(5) 0.041(3) Uiso 0.50 1 d PU B 2
H60C H 0.5464 0.7998 0.4100 0.050 Uiso 0.50 1 calc PR B 2
H60D H 0.4731 0.8794 0.3681 0.050 Uiso 0.50 1 calc PR B 2
C61' C 0.3466(9) 0.7322(7) 0.3730(4) 0.036(2) Uiso 0.50 1 d PU B 2
H61C H 0.3601 0.6956 0.3344 0.043 Uiso 0.50 1 calc PR B 2
H61D H 0.2658 0.7594 0.3588 0.043 Uiso 0.50 1 calc PR B 2
Cl1 Cl 0.11320(8) -0.05759(7) 0.31408(4) 0.03407(19) Uani 1 1 d . . .
O1 O 0.63663(19) 0.15329(16) 0.19719(9) 0.0171(4) Uani 1 1 d . . .
Th1 Th 0.757697(10) 0.313966(8) 0.193256(5) 0.01331(4) Uani 1 1 d . . .

loop_
_atom_site_aniso_label
_atom_site_aniso_U_11
_atom_site_aniso_U_22
_atom_site_aniso_U_33
_atom_site_aniso_U_23
_atom_site_aniso_U_13
_atom_site_aniso_U_12
C1 0.0142(13) 0.0181(13) 0.0164(13) -0.0003(11) 0.0038(10) 0.0062(11)
C2 0.0155(13) 0.0175(13) 0.0194(14) 0.0027(11) 0.0048(11) 0.0053(11)
C3 0.0142(13) 0.0221(14) 0.0152(13) 0.0023(11) 0.0024(10) 0.0075(11)
C4 0.0134(13) 0.0178(13) 0.0170(13) -0.0007(11) 0.0040(10) 0.0066(11)
C5 0.0143(13) 0.0158(13) 0.0187(14) 0.0003(11) 0.0055(10) 0.0049(11)
C6 0.0185(14) 0.0169(13) 0.0177(14) -0.0030(11) 0.0050(11) 0.0049(11)
C7 0.0187(14) 0.0221(15) 0.0287(16) -0.0054(12) 0.0082(12) 0.0048(12)
C8 0.0197(14) 0.0221(14) 0.0171(14) -0.0006(11) 0.0034(11) 0.0066(12)
C9 0.0251(15) 0.0219(15) 0.0188(14) -0.0031(12) 0.0084(12) 0.0025(12)
C10 0.0203(14) 0.0143(13) 0.0226(15) 0.0038(11) 0.0037(11) 0.0045(11)
C11 0.0272(17) 0.0207(15) 0.0371(19) 0.0073(14) 0.0019(14) 0.0082(13)
C12 0.0241(15) 0.0150(14) 0.0274(16) 0.0032(12) 0.0055(12) 0.0040(12)
C13 0.0364(19) 0.0228(16) 0.0251(16) 0.0055(13) 0.0111(14) 0.0036(14)
C14 0.0136(13) 0.0215(14) 0.0192(14) -0.0011(11) 0.0030(11) 0.0052(11)
C15 0.0166(14) 0.0313(17) 0.0235(15) 0.0013(13) 0.0009(12) 0.0078(13)
C16 0.0199(15) 0.0320(17) 0.0278(17) -0.0106(14) 0.0044(13) 0.0052(13)
C17 0.0161(14) 0.0234(15) 0.0262(16) 0.0000(12) 0.0015(12) 0.0003(12)
C18 0.0140(13) 0.0198(14) 0.0128(13) 0.0013(10) 0.0050(10) 0.0030(11)
C19 0.0137(13) 0.0171(13) 0.0157(13) 0.0003(11) 0.0063(10) 0.0017(10)
C20 0.0122(12) 0.0194(13) 0.0131(13) 0.0036(10) 0.0053(10) 0.0060(10)
C21 0.0134(13) 0.0176(13) 0.0144(13) -0.0006(10) 0.0060(10) 0.0026(10)
C22 0.0172(13) 0.0176(13) 0.0173(13) 0.0031(11) 0.0064(11) 0.0054(11)
C23 0.0196(14) 0.0269(15) 0.0118(13) 0.0018(11) 0.0044(11) 0.0057(12)
C24 0.0231(15) 0.0302(16) 0.0156(14) 0.0027(12) 0.0019(11) 0.0078(13)
C25 0.0231(15) 0.0341(17) 0.0176(14) 0.0066(13) 0.0099(12) 0.0061(13)
C26 0.0207(15) 0.0310(17) 0.0177(14) -0.0021(12) 0.0055(12) 0.0044(13)
C27 0.0210(14) 0.0168(14) 0.0176(14) -0.0034(11) 0.0087(11) 0.0034(11)
C28 0.0246(15) 0.0210(15) 0.0233(15) -0.0028(12) 0.0100(12) 0.0052(12)
C29 0.0248(15) 0.0175(14) 0.0226(15) -0.0022(11) 0.0124(12) -0.0005(12)
C30 0.0291(16) 0.0150(14) 0.0246(16) 0.0025(11) 0.0089(13) 0.0055(12)
C31 0.0137(13) 0.0163(13) 0.0172(13) -0.0003(11) 0.0037(10) 0.0011(10)
C32 0.0241(16) 0.0195(15) 0.0253(16) 0.0026(12) 0.0075(13) -0.0024(12)
C33 0.0155(14) 0.0246(15) 0.0203(15) -0.0044(12) 0.0006(11) 0.0041(12)
C34 0.0178(14) 0.0193(14) 0.0217(15) -0.0009(11) 0.0046(11) 0.0036(11)
C35 0.0279(16) 0.0199(14) 0.0226(15) 0.0005(12) 0.0034(12) 0.0096(13)
C36 0.0365(18) 0.0248(16) 0.0203(15) -0.0016(12) -0.0003(13) 0.0110(14)
C37 0.0301(18) 0.0323(18) 0.0225(16) -0.0022(14) -0.0061(13) 0.0083(14)
C38 0.0236(16) 0.0321(17) 0.0248(16) 0.0023(13) 0.0034(13) 0.0100(14)
C39 0.0196(15) 0.0251(15) 0.0207(15) 0.0004(12) 0.0060(12) 0.0047(12)
C40 0.0196(14) 0.0150(13) 0.0159(13) 0.0040(10) 0.0053(11) 0.0029(11)
C41 0.0159(13) 0.0208(14) 0.0135(13) 0.0024(11) 0.0054(10) 0.0058(11)
C42 0.0163(13) 0.0159(13) 0.0167(13) 0.0019(10) 0.0073(11) 0.0066(11)
C43 0.0129(13) 0.0163(13) 0.0208(14) 0.0029(11) 0.0054(11) 0.0007(10)
C44 0.0213(15) 0.0212(15) 0.0241(15) 0.0045(12) 0.0086(12) 0.0021(12)
C45 0.0225(16) 0.0342(18) 0.0235(16) 0.0041(13) 0.0060(13) 0.0034(13)
C46 0.0201(15) 0.0268(16) 0.0301(17) 0.0126(14) 0.0033(13) 0.0021(13)
C47 0.0200(15) 0.0194(15) 0.0383(19) 0.0058(13) 0.0049(13) 0.0023(12)
C48 0.0185(14) 0.0190(14) 0.0252(15) 0.0027(12) 0.0075(12) 0.0036(11)
C49 0.0182(14) 0.0152(13) 0.0172(13) 0.0006(10) 0.0063(11) 0.0026(11)
C50 0.0177(14) 0.0169(13) 0.0171(13) 0.0026(11) 0.0058(11) 0.0042(11)
C51 0.0174(14) 0.0185(14) 0.0242(15) -0.0027(12) 0.0054(12) 0.0010(11)
C52 0.0190(15) 0.0250(15) 0.0282(16) -0.0024(13) 0.0103(12) 0.0056(12)
C53 0.0154(14) 0.0256(16) 0.0288(16) 0.0066(13) 0.0078(12) 0.0033(12)
C54 0.0202(15) 0.0238(16) 0.0259(16) -0.0019(13) 0.0034(12) -0.0020(12)
C55 0.0264(16) 0.0194(14) 0.0230(15) -0.0012(12) 0.0079(12) 0.0023(12)
Cl1 0.0176(4) 0.0406(5) 0.0437(5) 0.0052(4) 0.0137(3) 0.0019(3)
O1 0.0171(10) 0.0169(10) 0.0163(10) 0.0010(8) 0.0046(8) 0.0029(8)
Th1 0.01177(5) 0.01441(5) 0.01386(5) 0.00031(3) 0.00419(3) 0.00312(4)

loop_
_atom_type_symbol
_atom_type_description
_atom_type_scat_dispersion_real
_atom_type_scat_dispersion_imag
_atom_type_scat_source
C C 0.0033 0.0016 'International Tables Vol C Tables 4.2.6.8 and 6.1.1.4'
H H 0.0000 0.0000 'International Tables Vol C Tables 4.2.6.8 and 6.1.1.4'
O O 0.0106 0.0060 'International Tables Vol C Tables 4.2.6.8 and 6.1.1.4'
Cl Cl 0.1484 0.1585 'International Tables Vol C Tables 4.2.6.8 and 6.1.1.4'
Th Th -7.2400 8.8979 'International Tables Vol C Tables 4.2.6.8 and 6.1.1.4'

loop_
_geom_angle_atom_site_label_1
_geom_angle_atom_site_label_2
_geom_angle_atom_site_label_3
_geom_angle
C5 C1 C2 106.6(2)
C5 C1 C6 119.7(2)
C2 C1 C6 132.6(3)
C5 C1 Th1 70.45(15)
C2 C1 Th1 77.77(16)
C6 C1 Th1 125.65(18)
C3 C2 C1 106.0(2)
C3 C2 C10 117.1(2)
C1 C2 C10 134.0(3)
C3 C2 Th1 71.01(15)
C1 C2 Th1 74.12(15)
C10 C2 Th1 133.79(18)
C4 C3 C2 111.0(2)
C4 C3 Th1 74.20(16)
C2 C3 Th1 80.96(16)
C4 C3 H3 124.5
C2 C3 H3 124.5
Th1 C3 H3 112.3
C3 C4 C5 105.9(2)
C3 C4 C14 125.6(3)
C5 C4 C14 127.7(3)
C3 C4 Th1 77.29(16)
C5 C4 Th1 74.92(15)
C14 C4 Th1 121.12(17)
C4 C5 C1 110.4(3)
C4 C5 Th1 76.19(15)
C1 C5 Th1 80.97(16)
C4 C5 H5 124.8
C1 C5 H5 124.8
Th1 C5 H5 110.3
C8 C6 C9 106.1(2)
C8 C6 C7 110.4(2)
C9 C6 C7 106.4(2)
C8 C6 C1 114.5(2)
C9 C6 C1 110.2(2)
C7 C6 C1 108.8(2)
C6 C7 H7A 109.5
C6 C7 H7B 109.5
H7A C7 H7B 109.5
C6 C7 H7C 109.5
H7A C7 H7C 109.5
H7B C7 H7C 109.5
C6 C8 H8A 109.5
C6 C8 H8B 109.5
H8A C8 H8B 109.5
C6 C8 H8C 109.5
H8A C8 H8C 109.5
H8B C8 H8C 109.5
C6 C9 H9A 109.5
C6 C9 H9B 109.5
H9A C9 H9B 109.5
C6 C9 H9C 109.5
H9A C9 H9C 109.5
H9B C9 H9C 109.5
C12 C10 C13 105.8(2)
C12 C10 C11 107.7(2)
C13 C10 C11 107.6(3)
C12 C10 C2 117.7(2)
C13 C10 C2 111.2(2)
C11 C10 C2 106.5(2)
C10 C11 H11A 109.5
C10 C11 H11B 109.5
H11A C11 H11B 109.5
C10 C11 H11C 109.5
H11A C11 H11C 109.5
H11B C11 H11C 109.5
C10 C12 H12A 109.5
C10 C12 H12B 109.5
H12A C12 H12B 109.5
C10 C12 H12C 109.5
H12A C12 H12C 109.5
H12B C12 H12C 109.5
C10 C13 H13A 109.5
C10 C13 H13B 109.5
H13A C13 H13B 109.5
C10 C13 H13C 109.5
H13A C13 H13C 109.5
H13B C13 H13C 109.5
C16 C14 C4 111.0(2)
C16 C14 C15 108.8(3)
C4 C14 C15 108.0(2)
C16 C14 C17 109.0(3)
C4 C14 C17 111.4(2)
C15 C14 C17 108.6(2)
C14 C15 H15A 109.5
C14 C15 H15B 109.5
H15A C15 H15B 109.5
C14 C15 H15C 109.5
H15A C15 H15C 109.5
H15B C15 H15C 109.5
C14 C16 H16A 109.5
C14 C16 H16B 109.5
H16A C16 H16B 109.5
C14 C16 H16C 109.5
H16A C16 H16C 109.5
H16B C16 H16C 109.5
C14 C17 H17A 109.5
C14 C17 H17B 109.5
H17A C17 H17B 109.5
C14 C17 H17C 109.5
H17A C17 H17C 109.5
H17B C17 H17C 109.5
C22 C18 C19 106.6(2)
C22 C18 C23 117.0(2)
C19 C18 C23 133.6(3)
C22 C18 Th1 71.10(15)
C19 C18 Th1 73.81(15)
C23 C18 Th1 134.06(18)
C20 C19 C18 106.4(2)
C20 C19 C27 120.4(2)
C18 C19 C27 132.7(2)
C20 C19 Th1 69.86(15)
C18 C19 Th1 78.12(16)
C27 C19 Th1 123.35(17)
C21 C20 C19 110.2(2)
C21 C20 Th1 76.25(15)
C19 C20 Th1 81.31(16)
C21 C20 H20 124.9
C19 C20 H20 124.9
Th1 C20 H20 109.9
C22 C21 C20 106.4(2)
C22 C21 C31 126.0(3)
C20 C21 C31 127.5(2)
C22 C21 Th1 78.04(16)
C20 C21 Th1 74.51(15)
C31 C21 Th1 110.13(17)
C21 C22 C18 110.3(2)
C21 C22 Th1 73.43(16)
C18 C22 Th1 80.64(16)
C21 C22 H22 124.8
C18 C22 H22 124.8
Th1 C22 H22 113.1
C26 C23 C24 106.3(2)
C26 C23 C25 108.3(2)
C24 C23 C25 107.3(2)
C26 C23 C18 117.6(2)
C24 C23 C18 110.6(2)
C25 C23 C18 106.4(2)
C23 C24 H24A 109.5
C23 C24 H24B 109.5
H24A C24 H24B 109.5
C23 C24 H24C 109.5
H24A C24 H24C 109.5
H24B C24 H24C 109.5
C23 C25 H25A 109.5
C23 C25 H25B 109.5
H25A C25 H25B 109.5
C23 C25 H25C 109.5
H25A C25 H25C 109.5
H25B C25 H25C 109.5
C23 C26 H26A 109.5
C23 C26 H26B 109.5
H26A C26 H26B 109.5
C23 C26 H26C 109.5
H26A C26 H26C 109.5
H26B C26 H26C 109.5
C29 C27 C19 114.8(2)
C29 C27 C30 106.6(2)
C19 C27 C30 109.8(2)
C29 C27 C28 109.5(2)
C19 C27 C28 109.8(2)
C30 C27 C28 105.9(2)
C27 C28 H28A 109.5
C27 C28 H28B 109.5
H28A C28 H28B 109.5
C27 C28 H28C 109.5
H28A C28 H28C 109.5
H28B C28 H28C 109.5
C27 C29 H29A 109.5
C27 C29 H29B 109.5
H29A C29 H29B 109.5
C27 C29 H29C 109.5
H29A C29 H29C 109.5
H29B C29 H29C 109.5
C27 C30 H30A 109.5
C27 C30 H30B 109.5
H30A C30 H30B 109.5
C27 C30 H30C 109.5
H30A C30 H30C 109.5
H30B C30 H30C 109.5
C21 C31 C32 111.2(2)
C21 C31 C33 111.0(2)
C32 C31 C33 109.0(2)
C21 C31 C34 108.0(2)
C32 C31 C34 108.6(2)
C33 C31 C34 108.9(2)
C31 C32 H32A 109.5
C31 C32 H32B 109.5
H32A C32 H32B 109.5
C31 C32 H32C 109.5
H32A C32 H32C 109.5
H32B C32 H32C 109.5
C31 C33 H33A 109.5
C31 C33 H33B 109.5
H33A C33 H33B 109.5
C31 C33 H33C 109.5
H33A C33 H33C 109.5
H33B C33 H33C 109.5
C31 C34 H34A 109.5
C31 C34 H34B 109.5
H34A C34 H34B 109.5
C31 C34 H34C 109.5
H34A C34 H34C 109.5
H34B C34 H34C 109.5
C36 C35 C40 121.5(3)
C36 C35 H35 119.2
C40 C35 H35 119.2
C37 C36 C35 120.5(3)
C37 C36 H36 119.7
C35 C36 H36 119.7
C36 C37 C38 119.1(3)
C36 C37 H37 120.4
C38 C37 H37 120.4
C37 C38 C39 120.0(3)
C37 C38 H38 120.0
C39 C38 H38 120.0
C38 C39 C40 121.8(3)
C38 C39 H39 119.1
C40 C39 H39 119.1
C39 C40 C35 117.0(3)
C39 C40 C41 120.7(3)
C35 C40 C41 122.4(3)
C42 C41 C40 116.1(2)
C42 C41 Th1 110.71(19)
C40 C41 Th1 132.10(19)
C41 C42 C43 125.4(3)
C41 C42 C49 120.4(2)
C43 C42 C49 114.2(2)
C48 C43 C44 118.6(3)
C48 C43 C42 120.7(3)
C44 C43 C42 120.7(3)
C45 C44 C43 120.7(3)
C45 C44 H44 119.7
C43 C44 H44 119.7
C44 C45 C46 120.5(3)
C44 C45 H45 119.8
C46 C45 H45 119.8
C47 C46 C45 119.5(3)
C47 C46 H46 120.3
C45 C46 H46 120.3
C46 C47 C48 120.3(3)
C46 C47 H47 119.9
C48 C47 H47 119.9
C43 C48 C47 120.4(3)
C43 C48 H48 119.8
C47 C48 H48 119.8
O1 C49 C42 108.7(2)
O1 C49 C50 110.1(2)
C42 C49 C50 113.2(2)
O1 C49 H49 108.2
C42 C49 H49 108.2
C50 C49 H49 108.2
C51 C50 C55 118.7(3)
C51 C50 C49 120.7(2)
C55 C50 C49 120.6(3)
C52 C51 C50 121.2(3)
C52 C51 H51 119.4
C50 C51 H51 119.4
C53 C52 C51 119.0(3)
C53 C52 H52 120.5
C51 C52 H52 120.5
C52 C53 C54 121.4(3)
C52 C53 Cl1 118.6(2)
C54 C53 Cl1 120.0(2)
C53 C54 C55 118.7(3)
C53 C54 H54 120.6
C55 C54 H54 120.6
C54 C55 C50 121.0(3)
C54 C55 H55 119.5
C50 C55 H55 119.5
C61 C56 C57 110.9(7)
C61 C56 H56A 109.5
C57 C56 H56A 109.5
C61 C56 H56B 109.5
C57 C56 H56B 109.5
H56A C56 H56B 108.1
C58 C57 C56 110.7(7)
C58 C57 H57A 109.5
C56 C57 H57A 109.5
C58 C57 H57B 109.5
C56 C57 H57B 109.5
H57A C57 H57B 108.1
C59 C58 C57 109.4(6)
C59 C58 H58A 109.8
C57 C58 H58A 109.8
C59 C58 H58B 109.8
C57 C58 H58B 109.8
H58A C58 H58B 108.2
C60 C59 C58 111.5(7)
C60 C59 H59A 109.3
C58 C59 H59A 109.3
C60 C59 H59B 109.3
C58 C59 H59B 109.3
H59A C59 H59B 108.0
C59 C60 C61 111.3(10)
C59 C60 H60A 109.4
C61 C60 H60A 109.4
C59 C60 H60B 109.4
C61 C60 H60B 109.4
H60A C60 H60B 108.0
C56 C61 C60 109.5(8)
C56 C61 H61A 109.8
C60 C61 H61A 109.8
C56 C61 H61B 109.8
C60 C61 H61B 109.8
H61A C61 H61B 108.2
C61' C56' C57' 110.5(9)
C61' C56' H56C 109.6
C57' C56' H56C 109.6
C61' C56' H56D 109.6
C57' C56' H56D 109.6
H56C C56' H56D 108.1
C56' C57' C58' 107.0(9)
C56' C57' H57C 110.3
C58' C57' H57C 110.3
C56' C57' H57D 110.3
C58' C57' H57D 110.3
H57C C57' H57D 108.6
C59' C58' C57' 111.1(10)
C59' C58' H58C 109.4
C57' C58' H58C 109.4
C59' C58' H58D 109.4
C57' C58' H58D 109.4
H58C C58' H58D 108.0
C60' C59' C58' 111.9(10)
C60' C59' H59C 109.2
C58' C59' H59C 109.2
C60' C59' H59D 109.2
C58' C59' H59D 109.2
H59C C59' H59D 107.9
C59' C60' C61' 113.2(10)
C59' C60' H60C 108.9
C61' C60' H60C 108.9
C59' C60' H60D 108.9
C61' C60' H60D 108.9
H60C C60' H60D 107.8
C60' C61' C56' 112.3(8)
C60' C61' H61C 109.1
C56' C61' H61C 109.1
C60' C61' H61D 109.1
C56' C61' H61D 109.1
H61C C61' H61D 107.9
C49 O1 Th1 132.76(16)
O1 Th1 C41 67.16(8)
O1 Th1 C20 98.12(8)
C41 Th1 C20 79.50(8)
O1 Th1 C21 127.22(8)
C41 Th1 C21 94.75(8)
C20 Th1 C21 29.24(8)
O1 Th1 C5 81.44(8)
C41 Th1 C5 97.30(8)
C20 Th1 C5 176.64(8)
C21 Th1 C5 151.33(8)
O1 Th1 C4 81.11(8)
C41 Th1 C4 122.45(8)
C20 Th1 C4 154.41(8)
C21 Th1 C4 141.42(8)
C5 Th1 C4 28.88(8)
O1 Th1 C22 128.87(8)
C41 Th1 C22 122.73(8)
C20 Th1 C22 46.90(8)
C21 Th1 C22 28.53(8)
C5 Th1 C22 135.64(8)
C4 Th1 C22 114.67(8)
O1 Th1 C3 108.06(8)
C41 Th1 C3 142.64(8)
C20 Th1 C3 136.43(8)
C21 Th1 C3 113.94(8)
C5 Th1 C3 46.51(8)
C4 Th1 C3 28.51(8)
C22 Th1 C3 89.98(8)
O1 Th1 C19 84.02(7)
C41 Th1 C19 96.95(8)
C20 Th1 C19 28.83(8)
C21 Th1 C19 47.87(8)
C5 Th1 C19 153.81(8)
C4 Th1 C19 126.96(8)
C22 Th1 C19 46.77(8)
C3 Th1 C19 119.87(8)
O1 Th1 C1 108.14(8)
C41 Th1 C1 98.17(8)
C20 Th1 C1 150.47(8)
C21 Th1 C1 123.75(8)
C5 Th1 C1 28.58(8)
C4 Th1 C1 47.48(8)
C22 Th1 C1 118.06(8)
C3 Th1 C1 46.39(8)
C19 Th1 C1 163.43(8)
O1 Th1 C18 101.48(7)
C41 Th1 C18 124.00(8)
C20 Th1 C18 46.69(8)
C21 Th1 C18 47.17(7)
C5 Th1 C18 136.66(8)
C4 Th1 C18 108.12(8)
C22 Th1 C18 28.26(8)
C3 Th1 C18 93.35(8)
C19 Th1 C18 28.08(8)
C1 Th1 C18 135.51(8)
O1 Th1 C2 126.03(8)
C41 Th1 C2 123.69(8)
C20 Th1 C2 134.67(8)
C21 Th1 C2 105.60(8)
C5 Th1 C2 46.57(8)
C4 Th1 C2 47.08(8)
C22 Th1 C2 91.84(8)
C3 Th1 C2 28.03(8)
C19 Th1 C2 135.32(8)
C1 Th1 C2 28.11(8)
C18 Th1 C2 107.48(8)

loop_
_geom_bond_atom_site_label_1
_geom_bond_atom_site_label_2
_geom_bond_distance
C1 C5 1.428(4)
C1 C2 1.444(4)
C1 C6 1.550(4)
C1 Th1 2.948(3)
C2 C3 1.425(4)
C2 C10 1.551(4)
C2 Th1 2.995(3)
C3 C4 1.403(4)
C3 Th1 2.868(3)
C3 H3 0.9500
C4 C5 1.407(4)
C4 C14 1.526(4)
C4 Th1 2.829(3)
C5 Th1 2.813(3)
C5 H5 0.9500
C6 C8 1.533(4)
C6 C9 1.537(4)
C6 C7 1.546(4)
C7 H7A 0.9800
C7 H7B 0.9800
C7 H7C 0.9800
C8 H8A 0.9800
C8 H8B 0.9800
C8 H8C 0.9800
C9 H9A 0.9800
C9 H9B 0.9800
C9 H9C 0.9800
C10 C12 1.536(4)
C10 C13 1.538(4)
C10 C11 1.548(4)
C11 H11A 0.9800
C11 H11B 0.9800
C11 H11C 0.9800
C12 H12A 0.9800
C12 H12B 0.9800
C12 H12C 0.9800
C13 H13A 0.9800
C13 H13B 0.9800
C13 H13C 0.9800
C14 C16 1.525(4)
C14 C15 1.532(4)
C14 C17 1.534(4)
C15 H15A 0.9800
C15 H15B 0.9800
C15 H15C 0.9800
C16 H16A 0.9800
C16 H16B 0.9800
C16 H16C 0.9800
C17 H17A 0.9800
C17 H17B 0.9800
C17 H17C 0.9800
C18 C22 1.433(4)
C18 C19 1.436(4)
C18 C23 1.557(4)
C18 Th1 2.986(3)
C19 C20 1.429(4)
C19 C27 1.541(4)
C19 Th1 2.930(3)
C20 C21 1.411(4)
C20 Th1 2.783(3)
C20 H20 0.9500
C21 C22 1.398(4)
C21 C31 1.525(4)
C21 Th1 2.805(3)
C22 Th1 2.863(3)
C22 H22 0.9500
C23 C26 1.532(4)
C23 C24 1.540(4)
C23 C25 1.548(4)
C24 H24A 0.9800
C24 H24B 0.9800
C24 H24C 0.9800
C25 H25A 0.9800
C25 H25B 0.9800
C25 H25C 0.9800
C26 H26A 0.9800
C26 H26B 0.9800
C26 H26C 0.9800
C27 C29 1.538(4)
C27 C30 1.543(4)
C27 C28 1.549(4)
C28 H28A 0.9800
C28 H28B 0.9800
C28 H28C 0.9800
C29 H29A 0.9800
C29 H29B 0.9800
C29 H29C 0.9800
C30 H30A 0.9800
C30 H30B 0.9800
C30 H30C 0.9800
C31 C32 1.531(4)
C31 C33 1.532(4)
C31 C34 1.538(4)
C32 H32A 0.9800
C32 H32B 0.9800
C32 H32C 0.9800
C33 H33A 0.9800
C33 H33B 0.9800
C33 H33C 0.9800
C34 H34A 0.9800
C34 H34B 0.9800
C34 H34C 0.9800
C35 C36 1.386(4)
C35 C40 1.398(4)
C35 H35 0.9500
C36 C37 1.382(5)
C36 H36 0.9500
C37 C38 1.387(5)
C37 H37 0.9500
C38 C39 1.392(4)
C38 H38 0.9500
C39 C40 1.393(4)
C39 H39 0.9500
C40 C41 1.495(4)
C41 C42 1.348(4)
C41 Th1 2.627(3)
C42 C43 1.511(4)
C42 C49 1.516(4)
C43 C48 1.389(4)
C43 C44 1.393(4)
C44 C45 1.383(4)
C44 H44 0.9500
C45 C46 1.385(5)
C45 H45 0.9500
C46 C47 1.379(5)
C46 H46 0.9500
C47 C48 1.397(4)
C47 H47 0.9500
C48 H48 0.9500
C49 O1 1.420(3)
C49 C50 1.517(4)
C49 H49 1.0000
C50 C51 1.390(4)
C50 C55 1.392(4)
C51 C52 1.386(4)
C51 H51 0.9500
C52 C53 1.380(4)
C52 H52 0.9500
C53 C54 1.386(4)
C53 Cl1 1.742(3)
C54 C55 1.392(4)
C54 H54 0.9500
C55 H55 0.9500
C56 C61 1.489(12)
C56 C57 1.530(11)
C56 H56A 0.9900
C56 H56B 0.9900
C57 C58 1.515(11)
C57 H57A 0.9900
C57 H57B 0.9900
C58 C59 1.515(10)
C58 H58A 0.9900
C58 H58B 0.9900
C59 C60 1.496(15)
C59 H59A 0.9900
C59 H59B 0.9900
C60 C61 1.555(16)
C60 H60A 0.9900
C60 H60B 0.9900
C61 H61A 0.9900
C61 H61B 0.9900
C56' C61' 1.506(13)
C56' C57' 1.533(15)
C56' H56C 0.9900
C56' H56D 0.9900
C57' C58' 1.593(16)
C57' H57C 0.9900
C57' H57D 0.9900
C58' C59' 1.500(16)
C58' H58C 0.9900
C58' H58D 0.9900
C59' C60' 1.453(16)
C59' H59C 0.9900
C59' H59D 0.9900
C60' C61' 1.466(14)
C60' H60C 0.9900
C60' H60D 0.9900
C61' H61C 0.9900
C61' H61D 0.9900
O1 Th1 2.1230(19)
